data_7227452
loop_
_publ_author_name
'Du, Zi-Yi'
'Zhang, Ling'
'Wang, Bao-Ying'
'Liu, Sui-Jun'
'Huang, Bo'
'Liu, Cai-Ming'
'Zhang, Wei-Xiong'

_publ_section_title
;
 Two magnetic \D-chain-based Mn(ii) and Co(ii) coordination polymers with
 mixed carboxylate--phosphinate and \m3-OH&#x2212; bridges
;
_journal_issue 7
_journal_name_full CrystEngComm
_journal_page_first 1052
_journal_paper_doi 10.1039/C6CE02537D
_journal_volume 19
_journal_year 2017
_chemical_formula_moiety 'C18 H20 Mn3 O10 P2'
_chemical_formula_sum 'C18 H20 Mn3 O10 P2'
_chemical_formula_weight 623.10
_space_group_crystal_system monoclinic
_space_group_IT_number 14
_space_group_name_Hall '-P 2yn'
_space_group_name_H-M_alt 'P 1 21/n 1'
_symmetry_space_group_name_Hall '-P 2yn'
_symmetry_space_group_name_H-M 'P 1 21/n 1'
_atom_sites_solution_hydrogens mixed
_audit_creation_method SHELXL-2014/7
_audit_update_record
;
2017-01-05 deposited with the CCDC.
2017-01-16 downloaded from the CCDC.
;
_cell_angle_alpha 90
_cell_angle_beta 91.174(6)
_cell_angle_gamma 90
_cell_formula_units_Z 2
_cell_length_a 5.6315(4)
_cell_length_b 6.7154(5)
_cell_length_c 29.169(3)
_cell_measurement_reflns_used 1200
_cell_measurement_temperature 296(2)
_cell_measurement_theta_max 23.47
_cell_measurement_theta_min 2.79
_cell_volume 1102.88(16)
_computing_cell_refinement 'Bruker SMART'
_computing_data_collection 'Bruker SMART'
_computing_data_reduction 'Bruker SAINT'
_computing_molecular_graphics 'Bruker SHELXTL'
_computing_publication_material 'Bruker SHELXTL'
_computing_structure_refinement 'SHELXL-2014/7 (Sheldrick, 2014)'
_computing_structure_solution 'Bruker SHELXTL'
_diffrn_ambient_temperature 296(2)
_diffrn_measured_fraction_theta_full 0.987
_diffrn_measured_fraction_theta_max 0.987
_diffrn_measurement_device_type 'CCD area detector'
_diffrn_measurement_method 'phi and omega scans'
_diffrn_radiation_type MoK\a
_diffrn_radiation_wavelength 0.71073
_diffrn_reflns_av_R_equivalents 0.0530
_diffrn_reflns_av_unetI/netI 0.0628
_diffrn_reflns_Laue_measured_fraction_full 0.987
_diffrn_reflns_Laue_measured_fraction_max 0.987
_diffrn_reflns_limit_h_max 6
_diffrn_reflns_limit_h_min -6
_diffrn_reflns_limit_k_max 8
_diffrn_reflns_limit_k_min -7
_diffrn_reflns_limit_l_max 31
_diffrn_reflns_limit_l_min -35
_diffrn_reflns_number 6454
_diffrn_reflns_point_group_measured_fraction_full 0.987
_diffrn_reflns_point_group_measured_fraction_max 0.987
_diffrn_reflns_theta_full 25.242
_diffrn_reflns_theta_max 25.993
_diffrn_reflns_theta_min 2.794
_exptl_absorpt_coefficient_mu 1.890
_exptl_absorpt_correction_T_max 0.7455
_exptl_absorpt_correction_T_min 0.6430
_exptl_absorpt_correction_type multi-scan
_exptl_absorpt_process_details 'SADABS (Bruker, 2008)'
_exptl_crystal_colour colourless
_exptl_crystal_density_diffrn 1.876
_exptl_crystal_description plate
_exptl_crystal_F_000 626
_exptl_crystal_size_max 0.10
_exptl_crystal_size_mid 0.04
_exptl_crystal_size_min 0.02
_refine_diff_density_max 1.412
_refine_diff_density_min -0.985
_refine_diff_density_rms 0.191
_refine_ls_extinction_method none
_refine_ls_goodness_of_fit_ref 1.083
_refine_ls_hydrogen_treatment mixed
_refine_ls_matrix_type full
_refine_ls_number_parameters 154
_refine_ls_number_reflns 2130
_refine_ls_number_restraints 1
_refine_ls_restrained_S_all 1.083
_refine_ls_R_factor_all 0.1072
_refine_ls_R_factor_gt 0.0885
_refine_ls_shift/su_max 0.000
_refine_ls_shift/su_mean 0.000
_refine_ls_structure_factor_coef Fsqd
_refine_ls_weighting_details 'w=1/[\s^2^(Fo^2^)+(0.0290P)^2^+29.5000P] where P=(Fo^2^+2Fc^2^)/3'
_refine_ls_weighting_scheme calc
_refine_ls_wR_factor_gt 0.1932
_refine_ls_wR_factor_ref 0.2018
_reflns_Friedel_coverage 0.000
_reflns_number_gt 1675
_reflns_number_total 2130
_reflns_threshold_expression 'I > 2\s(I)'
_cod_data_source_file c6ce02537d2.cif
_cod_data_source_block 1
_cod_depositor_comments 'Adding full bibliography for 7227451--7227452.cif.'
_cod_database_code 7227452
_shelx_shelxl_version_number 2014/7
_shelx_space_group_comment
; 
The symmetry employed for this shelxl refinement is uniquely defined 
by the following loop, which should always be used as a source of 
symmetry information in preference to the above space-group names. 
They are only intended as comments. 
;

loop_
_space_group_symop_operation_xyz
'x, y, z'
'-x+1/2, y+1/2, -z+1/2'
'-x, -y, -z'
'x-1/2, -y-1/2, z-1/2'

loop_
_atom_site_label
_atom_site_type_symbol
_atom_site_fract_x
_atom_site_fract_y
_atom_site_fract_z
_atom_site_U_iso_or_equiv
_atom_site_adp_type
_atom_site_occupancy
_atom_site_site_symmetry_order
_atom_site_calc_flag
_atom_site_refinement_flags_posn
_atom_site_refinement_flags_adp
_atom_site_refinement_flags_occupancy
Mn1 Mn 0.4942(2) 0.3058(2) 0.03842(5) 0.0186(4) Uani 1 1 d . . .
Mn2 Mn 0.0000 0.5000 0.0000 0.0192(5) Uani 1 2 d S . P
P1 P 1.0132(4) 0.3057(3) 0.10583(8) 0.0165(5) Uani 1 1 d . . .
C1 C 0.9606(16) 0.4513(13) 0.1568(3) 0.0191(19) Uani 1 1 d . . .
C2 C 0.7487(19) 0.5581(16) 0.1613(4) 0.033(2) Uani 1 1 d . . .
H2A H 0.6325 0.5532 0.1383 0.040 Uiso 1 1 calc R U .
C3 C 0.713(2) 0.6690(19) 0.1997(4) 0.046(3) Uani 1 1 d . . .
H3A H 0.5757 0.7443 0.2021 0.056 Uiso 1 1 calc R U .
C4 C 0.882(2) 0.671(2) 0.2355(4) 0.047(3) Uani 1 1 d . . .
H4A H 0.8533 0.7422 0.2622 0.057 Uiso 1 1 calc R U .
C5 C 1.089(2) 0.5683(19) 0.2313(4) 0.045(3) Uani 1 1 d . . .
H5A H 1.2043 0.5727 0.2545 0.054 Uiso 1 1 calc R U .
C6 C 1.126(2) 0.4563(16) 0.1918(4) 0.033(2) Uani 1 1 d . . .
H6A H 1.2652 0.3835 0.1893 0.039 Uiso 1 1 calc R U .
C7 C 0.9266(17) 0.0545(13) 0.1192(3) 0.022(2) Uani 1 1 d . . .
H7A H 1.0136 0.0100 0.1464 0.026 Uiso 1 1 calc R U .
H7B H 0.7586 0.0518 0.1259 0.026 Uiso 1 1 calc R U .
C8 C 0.9745(17) -0.0872(14) 0.0798(3) 0.023(2) Uani 1 1 d . . .
H8A H 1.0021 -0.2194 0.0922 0.028 Uiso 1 1 calc R U .
H8B H 1.1189 -0.0454 0.0649 0.028 Uiso 1 1 calc R U .
C9 C 0.7746(14) -0.0992(13) 0.0436(3) 0.0139(17) Uani 1 1 d . . .
O1 O 0.8566(11) 0.3873(10) 0.0672(2) 0.0225(14) Uani 1 1 d . . .
O2 O 1.2756(11) 0.3089(10) 0.0975(2) 0.0246(15) Uani 1 1 d . . .
O3 O 0.8092(11) -0.2153(10) 0.0095(2) 0.0229(14) Uani 1 1 d . . .
O4 O 0.5864(11) -0.0046(10) 0.0489(2) 0.0249(15) Uani 1 1 d . . .
O5 O 0.3337(11) 0.6007(10) 0.0233(2) 0.0213(14) Uani 1 1 d D . .
H5B H 0.328(19) 0.687(12) 0.045(3) 0.032 Uiso 1 1 d D U .

loop_
_atom_site_aniso_label
_atom_site_aniso_U_11
_atom_site_aniso_U_22
_atom_site_aniso_U_33
_atom_site_aniso_U_23
_atom_site_aniso_U_13
_atom_site_aniso_U_12
Mn1 0.0184(7) 0.0129(7) 0.0244(7) 0.0004(6) 0.0000(5) 0.0009(6)
Mn2 0.0174(10) 0.0136(10) 0.0265(10) -0.0004(8) -0.0013(8) 0.0006(8)
P1 0.0205(12) 0.0110(11) 0.0179(11) -0.0015(9) -0.0003(9) -0.0005(10)
C1 0.024(5) 0.011(4) 0.023(4) 0.000(3) 0.000(4) -0.005(4)
C2 0.032(6) 0.030(6) 0.037(6) -0.008(5) 0.001(5) 0.005(5)
C3 0.041(7) 0.042(7) 0.056(8) -0.013(6) 0.020(6) 0.003(6)
C4 0.060(8) 0.047(8) 0.036(6) -0.021(6) 0.004(6) -0.015(7)
C5 0.051(8) 0.043(8) 0.039(7) -0.013(6) -0.012(6) -0.007(6)
C6 0.037(6) 0.026(6) 0.034(6) -0.009(4) -0.007(5) 0.000(5)
C7 0.026(5) 0.016(5) 0.023(5) -0.003(4) 0.004(4) -0.006(4)
C8 0.029(5) 0.006(4) 0.034(5) -0.002(4) -0.008(4) 0.003(4)
C9 0.010(4) 0.009(4) 0.022(4) 0.002(4) -0.002(3) -0.005(3)
O1 0.017(3) 0.021(3) 0.030(4) 0.000(3) -0.010(3) 0.005(3)
O2 0.023(3) 0.023(4) 0.028(3) -0.003(3) -0.002(3) -0.008(3)
O3 0.023(3) 0.019(3) 0.027(3) -0.005(3) -0.006(3) 0.008(3)
O4 0.024(3) 0.016(3) 0.034(4) -0.002(3) -0.007(3) 0.010(3)
O5 0.016(3) 0.022(4) 0.026(3) -0.005(3) 0.002(3) 0.004(3)

loop_
_atom_type_symbol
_atom_type_description
_atom_type_scat_dispersion_real
_atom_type_scat_dispersion_imag
_atom_type_scat_source
C C 0.0033 0.0016 'International Tables Vol C Tables 4.2.6.8 and 6.1.1.4'
H H 0.0000 0.0000 'International Tables Vol C Tables 4.2.6.8 and 6.1.1.4'
O O 0.0106 0.0060 'International Tables Vol C Tables 4.2.6.8 and 6.1.1.4'
P P 0.1023 0.0942 'International Tables Vol C Tables 4.2.6.8 and 6.1.1.4'
Mn Mn 0.3368 0.7283 'International Tables Vol C Tables 4.2.6.8 and 6.1.1.4'

loop_
_geom_angle_atom_site_label_1
_geom_angle_atom_site_label_2
_geom_angle_atom_site_label_3
_geom_angle
_geom_angle_site_symmetry_1
_geom_angle_site_symmetry_3
O2 Mn1 O5 161.1(3) 1_455 3_665
O2 Mn1 O4 92.1(3) 1_455 .
O5 Mn1 O4 106.7(3) 3_665 .
O2 Mn1 O5 85.0(2) 1_455 .
O5 Mn1 O5 76.2(3) 3_665 .
O4 Mn1 O5 169.1(3) . .
O2 Mn1 O1 103.2(2) 1_455 .
O5 Mn1 O1 79.7(2) 3_665 .
O4 Mn1 O1 88.2(2) . .
O5 Mn1 O1 102.7(2) . .
O2 Mn1 O3 93.4(2) 1_455 3_655
O5 Mn1 O3 84.8(2) 3_665 3_655
O4 Mn1 O3 90.2(2) . 3_655
O5 Mn1 O3 79.5(2) . 3_655
O1 Mn1 O3 163.3(2) . 3_655
O5 Mn2 O5 180.0 3_565 .
O5 Mn2 O3 96.6(2) 3_565 3_655
O5 Mn2 O3 83.4(2) . 3_655
O5 Mn2 O3 83.4(2) 3_565 1_465
O5 Mn2 O3 96.6(2) . 1_465
O3 Mn2 O3 180.0(3) 3_655 1_465
O5 Mn2 O1 80.8(2) 3_565 1_455
O5 Mn2 O1 99.2(2) . 1_455
O3 Mn2 O1 90.1(2) 3_655 1_455
O3 Mn2 O1 89.9(2) 1_465 1_455
O5 Mn2 O1 99.2(2) 3_565 3_665
O5 Mn2 O1 80.8(2) . 3_665
O3 Mn2 O1 89.9(2) 3_655 3_665
O3 Mn2 O1 90.1(2) 1_465 3_665
O1 Mn2 O1 180.0(4) 1_455 3_665
O2 P1 O1 115.6(4) . .
O2 P1 C7 108.7(4) . .
O1 P1 C7 110.1(4) . .
O2 P1 C1 107.7(4) . .
O1 P1 C1 108.2(4) . .
C7 P1 C1 106.2(4) . .
C6 C1 C2 119.0(9) . .
C6 C1 P1 120.5(8) . .
C2 C1 P1 120.5(8) . .
C3 C2 C1 119.7(11) . .
C2 C3 C4 120.8(12) . .
C5 C4 C3 119.7(11) . .
C4 C5 C6 119.5(11) . .
C1 C6 C5 121.3(11) . .
C8 C7 P1 111.6(6) . .
C7 C8 C9 114.6(8) . .
O4 C9 O3 123.3(8) . .
O4 C9 C8 120.1(8) . .
O3 C9 C8 116.5(7) . .
P1 O1 Mn1 134.0(4) . .
P1 O1 Mn2 123.4(4) . 1_655
Mn1 O1 Mn2 95.4(2) . 1_655
P1 O2 Mn1 135.7(4) . 1_655
C9 O3 Mn2 134.8(6) . 1_645
C9 O3 Mn1 121.1(5) . 3_655
Mn2 O3 Mn1 93.1(2) 1_645 3_655
C9 O4 Mn1 132.3(6) . .
Mn2 O5 Mn1 103.8(3) . 3_665
Mn2 O5 Mn1 97.8(3) . .
Mn1 O5 Mn1 103.8(3) 3_665 .

loop_
_geom_bond_atom_site_label_1
_geom_bond_atom_site_label_2
_geom_bond_distance
_geom_bond_site_symmetry_2
Mn1 O2 2.137(6) 1_455
Mn1 O5 2.156(6) 3_665
Mn1 O4 2.168(7) .
Mn1 O5 2.217(7) .
Mn1 O1 2.258(6) .
Mn1 O3 2.268(6) 3_655
Mn2 O5 2.097(6) 3_565
Mn2 O5 2.097(6) .
Mn2 O3 2.213(6) 3_655
Mn2 O3 2.213(6) 1_465
Mn2 O1 2.266(7) 1_455
Mn2 O1 2.266(7) 3_665
P1 O2 1.502(7) .
P1 O1 1.519(6) .
P1 C7 1.801(9) .
P1 C1 1.809(9) .
C1 C6 1.367(14) .
C1 C2 1.401(14) .
C2 C3 1.362(15) .
C3 C4 1.398(18) .
C4 C5 1.360(18) .
C5 C6 1.394(15) .
C7 C8 1.521(12) .
C8 C9 1.530(12) .
C9 O4 1.248(10) .
C9 O3 1.281(11) .
O1 Mn2 2.266(7) 1_655
O2 Mn1 2.138(6) 1_655
O3 Mn2 2.213(6) 1_645
O3 Mn1 2.268(6) 3_655
O5 Mn1 2.156(6) 3_665
